data_7052134
loop_
_publ_author_name
'Boiocchi, Massimo'
'Bonizzoni, Marco'
'Moletti, Alberto'
'Pasini, Dario'
'Taglietti, Angelo'

_publ_section_title
;
 Linear recognition of dicarboxylates by ditopic macrocyclic complexes
;
_journal_issue 3
_journal_name_full 'New Journal of Chemistry'
_journal_page_first 352
_journal_paper_doi 10.1039/b616492g
_journal_volume 31
_journal_year 2007
_chemical_formula_moiety 'C36 H50 Cu2 N6 O2, (C4 H10 O), 4(N O3), 1.5(H2 O)'
_chemical_formula_sum 'C40 H63 Cu2 N10 O16.5'
_chemical_formula_weight 1075.08
_chemical_name_systematic
;
?
;
_space_group_IT_number 26
_symmetry_cell_setting orthorhombic
_symmetry_Int_Tables_number 26
_symmetry_space_group_name_Hall 'P 2c -2'
_symmetry_space_group_name_H-M 'P m c 21'
_atom_sites_solution_hydrogens geom
_atom_sites_solution_primary direct
_atom_sites_solution_secondary difmap
_audit_creation_method SHELXL-97
_cell_angle_alpha 90.00
_cell_angle_beta 90.00
_cell_angle_gamma 90.00
_cell_formula_units_Z 4
_cell_length_a 25.430(4)
_cell_length_b 11.8649(17)
_cell_length_c 16.688(2)
_cell_measurement_reflns_used 4653
_cell_measurement_temperature 293(2)
_cell_measurement_theta_max 11
_cell_measurement_theta_min 2
_cell_volume 5035.2(12)
_computing_cell_refinement 'SAINT (Bruker-Axs Inc)'
_computing_data_collection 'SMART (Bruker-Axs Inc)'
_computing_data_reduction 'SAINT (Bruker-Axs Inc)'
_computing_molecular_graphics 'Ortep-3 for Windows (Farrugia, 1997)'
_computing_publication_material 'WinGX publication routines (Farrugia, 1999)'
_computing_structure_refinement 'SHELXL-97 (Sheldrick, 1997)'
_computing_structure_solution 'SIR-97 (Altomare et al., 1999)'
_diffrn_ambient_temperature 293(2)
_diffrn_detector_area_resol_mean 8.333
_diffrn_measured_fraction_theta_full 1.000
_diffrn_measured_fraction_theta_max 1.000
_diffrn_measurement_device_type 'Bruker-Axs Smart-Apex CCD'
_diffrn_measurement_method 'omega scan'
_diffrn_radiation_monochromator graphite
_diffrn_radiation_source 'fine-focus sealed tube'
_diffrn_radiation_type MoK\a
_diffrn_radiation_wavelength 0.71073
_diffrn_reflns_av_R_equivalents 0.0673
_diffrn_reflns_av_sigmaI/netI 0.0680
_diffrn_reflns_limit_h_max 30
_diffrn_reflns_limit_h_min -30
_diffrn_reflns_limit_k_max 14
_diffrn_reflns_limit_k_min -14
_diffrn_reflns_limit_l_max 19
_diffrn_reflns_limit_l_min -19
_diffrn_reflns_number 33235
_diffrn_reflns_theta_full 25.11
_diffrn_reflns_theta_max 25.11
_diffrn_reflns_theta_min 0.80
_exptl_absorpt_coefficient_mu 0.921
_exptl_absorpt_correction_T_max 0.949
_exptl_absorpt_correction_T_min 0.776
_exptl_absorpt_correction_type multi-scan
_exptl_absorpt_process_details 'Sadabs (Sheldrick, 1996)'
_exptl_crystal_colour 'light blue'
_exptl_crystal_density_diffrn 1.418
_exptl_crystal_density_method 'not measured'
_exptl_crystal_description prism
_exptl_crystal_F_000 2252
_exptl_crystal_size_max 0.18
_exptl_crystal_size_mid 0.1
_exptl_crystal_size_min 0.06
_refine_diff_density_max 0.642
_refine_diff_density_min -0.444
_refine_diff_density_rms 0.071
_refine_ls_abs_structure_details 'Flack H D (1983), Acta Cryst. A39, 876-881'
_refine_ls_abs_structure_Flack 0.140(17)
_refine_ls_extinction_method none
_refine_ls_goodness_of_fit_ref 1.011
_refine_ls_hydrogen_treatment mixed
_refine_ls_matrix_type full
_refine_ls_number_parameters 658
_refine_ls_number_reflns 9186
_refine_ls_number_restraints 88
_refine_ls_restrained_S_all 1.013
_refine_ls_R_factor_all 0.0976
_refine_ls_R_factor_gt 0.0574
_refine_ls_shift/su_max 0.013
_refine_ls_shift/su_mean 0.001
_refine_ls_structure_factor_coef Fsqd
_refine_ls_weighting_details 'calc w=1/[\s^2^(Fo^2^)+(0.0990P)^2^+0.2892P] where P=(Fo^2^+2Fc^2^)/3'
_refine_ls_weighting_scheme calc
_refine_ls_wR_factor_gt 0.1447
_refine_ls_wR_factor_ref 0.1708
_reflns_number_gt 6083
_reflns_number_total 9186
_reflns_threshold_expression >2sigma(I)
_cod_data_source_file b616492g.txt
_cod_data_source_block mol5m
_cod_original_formula_sum 'C40 H63 Cu2 N10 O16.50'
_cod_database_code 7052134

loop_
_symmetry_equiv_pos_as_xyz
'x, y, z'
'-x, -y, z+1/2'
'-x, y, z'
'x, -y, z+1/2'

loop_
_atom_site_label
_atom_site_type_symbol
_atom_site_fract_x
_atom_site_fract_y
_atom_site_fract_z
_atom_site_U_iso_or_equiv
_atom_site_adp_type
_atom_site_occupancy
_atom_site_symmetry_multiplicity
_atom_site_calc_flag
_atom_site_refinement_flags
_atom_site_disorder_assembly
_atom_site_disorder_group
Cu1 Cu 0.62146(3) 0.03764(7) 0.36418(4) 0.0567(2) Uani 1 1 d . . .
Cu2 Cu 0.87543(3) 0.17436(6) 0.15305(4) 0.0531(2) Uani 1 1 d . . .
N1 N 0.6187(2) -0.1308(5) 0.3411(3) 0.0598(15) Uani 1 1 d . . .
H1 H 0.6531 -0.1499 0.3348 0.072 Uiso 1 1 calc R . .
C1 C 0.6037(3) -0.1886(6) 0.4140(5) 0.0693(19) Uani 1 1 d . . .
H1A H 0.6134 -0.2675 0.4106 0.083 Uiso 1 1 calc R . .
H1B H 0.5659 -0.1841 0.4213 0.083 Uiso 1 1 calc R . .
C2 C 0.6316(3) -0.1334(6) 0.4844(5) 0.077(2) Uani 1 1 d . . .
H2A H 0.6181 -0.1631 0.5345 0.093 Uiso 1 1 calc R . .
H2B H 0.6690 -0.1487 0.4819 0.093 Uiso 1 1 calc R . .
N2 N 0.6219(2) -0.0109(5) 0.4797(4) 0.0699(17) Uani 1 1 d . . .
H2 H 0.5892 0.0022 0.4998 0.084 Uiso 1 1 calc R . .
C3 C 0.6586(4) 0.0632(7) 0.5224(5) 0.082(2) Uani 1 1 d . . .
H3A H 0.6946 0.0428 0.5098 0.098 Uiso 1 1 calc R . .
H3B H 0.6536 0.0564 0.5798 0.098 Uiso 1 1 calc R . .
C4 C 0.6477(4) 0.1804(6) 0.4960(5) 0.090(3) Uani 1 1 d . . .
H4A H 0.6726 0.2320 0.5202 0.108 Uiso 1 1 calc R . .
H4B H 0.6125 0.2025 0.5120 0.108 Uiso 1 1 calc R . .
N3 N 0.6525(2) 0.1838(4) 0.4067(3) 0.0600(15) Uani 1 1 d . . .
H3 H 0.6875 0.1823 0.3952 0.072 Uiso 1 1 calc R . .
C5 C 0.6316(3) 0.2918(6) 0.3738(5) 0.0657(19) Uani 1 1 d . . .
H5A H 0.5950 0.2992 0.3895 0.079 Uiso 1 1 calc R . .
H5B H 0.6328 0.2885 0.3158 0.079 Uiso 1 1 calc R . .
C6 C 0.6613(3) 0.3959(5) 0.4016(4) 0.0567(16) Uani 1 1 d . . .
C7 C 0.7075(2) 0.4244(5) 0.3647(4) 0.0554(15) Uani 1 1 d . . .
H7 H 0.7205 0.3776 0.3247 0.066 Uiso 1 1 calc R . .
C8 C 0.7355(2) 0.5208(5) 0.3850(4) 0.0514(16) Uani 1 1 d . . .
C9 C 0.7154(3) 0.5892(6) 0.4457(4) 0.0594(18) Uani 1 1 d . . .
H9 H 0.7333 0.6541 0.4610 0.071 Uiso 1 1 calc R . .
C10 C 0.6688(3) 0.5599(6) 0.4830(5) 0.069(2) Uani 1 1 d . . .
H10 H 0.6554 0.6056 0.5235 0.083 Uiso 1 1 calc R . .
C11 C 0.6421(3) 0.4650(6) 0.4613(5) 0.068(2) Uani 1 1 d . . .
H11 H 0.6108 0.4467 0.4869 0.082 Uiso 1 1 calc R . .
C12 C 0.7863(3) 0.5478(5) 0.3465(4) 0.0501(16) Uani 1 1 d . . .
C13 C 0.8205(3) 0.4603(5) 0.3226(4) 0.0589(17) Uani 1 1 d . . .
H13 H 0.8103 0.3859 0.3307 0.071 Uiso 1 1 calc R . .
C14 C 0.8694(3) 0.4824(6) 0.2867(4) 0.0597(17) Uani 1 1 d . . .
C15 C 0.8856(3) 0.5928(6) 0.2797(4) 0.0663(19) Uani 1 1 d . . .
H15 H 0.9184 0.6099 0.2581 0.080 Uiso 1 1 calc R . .
C16 C 0.8519(3) 0.6790(5) 0.3058(5) 0.064(2) Uani 1 1 d . . .
H16 H 0.8631 0.7533 0.3021 0.077 Uiso 1 1 calc R . .
C17 C 0.8040(3) 0.6580(5) 0.3360(4) 0.0558(17) Uani 1 1 d . . .
H17 H 0.7822 0.7178 0.3502 0.067 Uiso 1 1 calc R . .
C18 C 0.9003(3) 0.3860(6) 0.2562(4) 0.0596(16) Uani 1 1 d . . .
H18A H 0.9016 0.3276 0.2968 0.072 Uiso 1 1 calc R . .
H18B H 0.9360 0.4104 0.2455 0.072 Uiso 1 1 calc R . .
N4 N 0.8769(2) 0.3387(4) 0.1812(3) 0.0587(14) Uani 1 1 d . . .
H4 H 0.8422 0.3561 0.1863 0.070 Uiso 1 1 calc R . .
C19 C 0.8927(3) 0.4013(6) 0.1072(4) 0.0672(19) Uani 1 1 d . . .
H19A H 0.8826 0.4799 0.1116 0.081 Uiso 1 1 calc R . .
H19B H 0.9305 0.3974 0.0999 0.081 Uiso 1 1 calc R . .
C20 C 0.8656(3) 0.3484(6) 0.0380(4) 0.066(2) Uani 1 1 d . . .
H20A H 0.8280 0.3619 0.0413 0.079 Uiso 1 1 calc R . .
H20B H 0.8785 0.3803 -0.0118 0.079 Uiso 1 1 calc R . .
N5 N 0.8764(2) 0.2264(4) 0.0405(3) 0.0558(14) Uani 1 1 d . . .
H5 H 0.9092 0.2146 0.0204 0.067 Uiso 1 1 calc R . .
C21 C 0.8386(3) 0.1566(5) -0.0063(4) 0.0647(19) Uani 1 1 d . . .
H21A H 0.8448 0.1646 -0.0634 0.078 Uiso 1 1 calc R . .
H21B H 0.8026 0.1786 0.0053 0.078 Uiso 1 1 calc R . .
C22 C 0.8487(3) 0.0366(6) 0.0205(4) 0.068(2) Uani 1 1 d . . .
H22A H 0.8233 -0.0137 -0.0042 0.081 Uiso 1 1 calc R . .
H22B H 0.8836 0.0133 0.0042 0.081 Uiso 1 1 calc R . .
N6 N 0.84397(19) 0.0307(4) 0.1086(3) 0.0490(13) Uani 1 1 d . . .
H6 H 0.8090 0.0324 0.1202 0.059 Uiso 1 1 calc R . .
C23 C 0.8645(3) -0.0778(5) 0.1399(4) 0.0587(17) Uani 1 1 d . . .
H23A H 0.8641 -0.0756 0.1980 0.070 Uiso 1 1 calc R . .
H23B H 0.9008 -0.0864 0.1229 0.070 Uiso 1 1 calc R . .
C24 C 0.8333(3) -0.1795(5) 0.1118(4) 0.0538(16) Uani 1 1 d . . .
C25 C 0.7865(2) -0.2073(5) 0.1490(4) 0.0530(15) Uani 1 1 d . . .
H25 H 0.7742 -0.1610 0.1899 0.064 Uiso 1 1 calc R . .
C26 C 0.7572(3) -0.3009(5) 0.1280(4) 0.0563(17) Uani 1 1 d . . .
C27 C 0.7769(3) -0.3676(6) 0.0649(4) 0.0645(18) Uani 1 1 d . . .
H27 H 0.7586 -0.4316 0.0490 0.077 Uiso 1 1 calc R . .
C28 C 0.8224(4) -0.3392(6) 0.0269(5) 0.074(2) Uani 1 1 d . . .
H28 H 0.8343 -0.3835 -0.0153 0.089 Uiso 1 1 calc R . .
C29 C 0.8511(3) -0.2456(6) 0.0499(4) 0.0630(18) Uani 1 1 d . . .
H29 H 0.8823 -0.2276 0.0237 0.076 Uiso 1 1 calc R . .
C30 C 0.7070(3) -0.3329(5) 0.1680(4) 0.0533(16) Uani 1 1 d U . .
C31 C 0.6747(3) -0.2485(5) 0.1993(4) 0.0570(17) Uani 1 1 d . . .
H31 H 0.6855 -0.1737 0.1965 0.068 Uiso 1 1 calc R . .
C32 C 0.6270(3) -0.2746(6) 0.2344(4) 0.0615(18) Uani 1 1 d . . .
C33 C 0.6111(3) -0.3857(6) 0.2385(5) 0.070(2) Uani 1 1 d . . .
H33 H 0.5786 -0.4038 0.2608 0.084 Uiso 1 1 calc R . .
C34 C 0.6433(3) -0.4697(6) 0.2096(5) 0.067(2) Uani 1 1 d . . .
H34 H 0.6330 -0.5447 0.2136 0.081 Uiso 1 1 calc R . .
C35 C 0.6903(3) -0.4430(6) 0.1752(4) 0.0655(19) Uani 1 1 d . . .
H35 H 0.7117 -0.5006 0.1560 0.079 Uiso 1 1 calc R . .
C36 C 0.5928(3) -0.1788(6) 0.2685(5) 0.072(2) Uani 1 1 d . . .
H36A H 0.5884 -0.1204 0.2284 0.087 Uiso 1 1 calc R . .
H36B H 0.5583 -0.2077 0.2824 0.087 Uiso 1 1 calc R . .
O1W O 0.6239(2) 0.0781(6) 0.2479(3) 0.0839(16) Uani 1 1 d D . .
H1WA H 0.6534(15) 0.118(6) 0.238(4) 0.101 Uiso 1 1 d D . .
H1WB H 0.6003(19) 0.100(6) 0.211(4) 0.101 Uiso 1 1 d D . .
O2W O 0.8711(2) 0.1320(5) 0.2676(3) 0.0726(14) Uani 1 1 d D . .
H2WA H 0.8412(15) 0.109(4) 0.292(4) 0.087 Uiso 1 1 d D . .
H2WB H 0.8907(17) 0.069(3) 0.263(3) 0.087 Uiso 1 1 d D . .
N7 N 0.5000 0.0644(8) 0.3721(7) 0.072(2) Uani 1 2 d S . .
O3 O 0.54147(19) 0.1180(5) 0.3746(5) 0.1007(19) Uani 1 1 d . . .
O4 O 0.5000 -0.0345(8) 0.3629(9) 0.123(4) Uani 1 2 d S . .
N8 N 1.0000 0.1421(7) 0.1535(6) 0.063(2) Uani 1 2 d S . .
O5 O 0.95770(19) 0.0965(4) 0.1333(3) 0.0817(15) Uani 1 1 d . . .
O6 O 1.0000 0.2287(8) 0.1938(6) 0.107(3) Uani 1 2 d S . .
N9 N 0.7305(3) 0.2028(6) 0.1635(4) 0.0737(16) Uani 1 1 d . . .
O7 O 0.7692(2) 0.2575(5) 0.1509(5) 0.110(2) Uani 1 1 d . . .
O8 O 0.7304(2) 0.0976(6) 0.1523(5) 0.118(2) Uani 1 1 d . . .
O9 O 0.6902(2) 0.2434(5) 0.1874(4) 0.106(2) Uani 1 1 d . . .
N10 N 0.7625(3) 0.0132(7) 0.3434(4) 0.0749(18) Uani 1 1 d . . .
O10 O 0.8022(2) -0.0353(5) 0.3175(4) 0.0937(17) Uani 1 1 d D . .
O11 O 0.7242(2) -0.0403(6) 0.3639(5) 0.112(2) Uani 1 1 d . . .
O12 O 0.7631(2) 0.1163(5) 0.3504(5) 0.106(2) Uani 1 1 d . . .
N12 N 1.0000 0.2263(9) -0.0631(6) 0.094(3) Uani 1 2 d S . .
O15 O 0.9568(3) 0.1930(6) -0.0904(4) 0.120(2) Uani 1 1 d . . .
O16 O 1.0000 0.2895(10) -0.0026(6) 0.127(3) Uani 1 2 d S . .
N11 N 0.5000 -0.0420(16) 0.6184(10) 0.23(2) Uani 1 2 d S . .
O13 O 0.5000 -0.0364(17) 0.5547(19) 0.241(9) Uani 1 2 d S . .
O14 O 0.4659(7) -0.0526(14) 0.6535(14) 0.326(11) Uani 1 1 d . . .
O17 O 1.0000 0.6984(7) 0.0534(5) 0.104(3) Uani 1 2 d SDU . .
C37 C 1.0000 0.6039(14) -0.0052(12) 0.192(10) Uani 1 2 d SDU . .
H37A H 1.0305 0.5583 0.0078 0.230 Uiso 1 1 d R . .
C38 C 1.0000 0.614(2) -0.0816(12) 0.255(15) Uani 1 2 d SDU . .
H38A H 1.0000 0.5406 -0.1056 0.382 Uiso 1 2 d SR . .
H38B H 1.0308 0.6545 -0.0983 0.382 Uiso 1 1 d R . .
C39 C 1.0000 0.6763(14) 0.1317(8) 0.147(7) Uani 1 2 d SDU . .
H39A H 1.0307 0.6304 0.1431 0.177 Uiso 1 1 d R . .
C40 C 1.0000 0.7628(12) 0.1835(8) 0.099(4) Uani 1 2 d SD . .
H40A H 1.0000 0.7343 0.2373 0.149 Uiso 1 2 d SR . .
H40B H 1.0308 0.8080 0.1751 0.149 Uiso 1 1 d R . .
O18 O 0.5000 0.456(3) 0.531(2) 0.44(3) Uani 1 2 d SDU . .
C41 C 0.5000 0.583(3) 0.543(3) 0.43(4) Uani 1 2 d SDU . .
H41A H 0.4693 0.6031 0.5749 0.519 Uiso 1 1 d R . .
C42 C 0.5000 0.641(5) 0.478(4) 0.66(6) Uani 1 2 d SDU . .
H42A H 0.5000 0.7198 0.4919 0.997 Uiso 1 2 d SR . .
H42B H 0.4692 0.6247 0.4467 0.997 Uiso 1 1 d R . .
C43 C 0.5000 0.394(3) 0.598(2) 0.35(3) Uani 1 2 d SDU . .
H43A H 0.4693 0.4157 0.6288 0.419 Uiso 1 1 d R . .
C44 C 0.5000 0.283(2) 0.591(2) 0.283(19) Uani 1 2 d SDU . .
H44A H 0.5000 0.2503 0.6435 0.424 Uiso 1 2 d SR . .
H44B H 0.4692 0.2594 0.5624 0.424 Uiso 1 1 d R . .
O19W O 0.9443(3) 0.0102(10) 0.3362(9) 0.222(6) Uani 1 1 d DU . .
O20W O 1.0000 0.0773(10) 0.4999(7) 0.179(6) Uani 1 2 d SU . .

loop_
_atom_site_aniso_label
_atom_site_aniso_U_11
_atom_site_aniso_U_22
_atom_site_aniso_U_33
_atom_site_aniso_U_23
_atom_site_aniso_U_13
_atom_site_aniso_U_12
Cu1 0.0627(5) 0.0556(5) 0.0518(5) 0.0042(4) -0.0045(4) -0.0088(4)
Cu2 0.0643(5) 0.0504(4) 0.0446(4) 0.0000(4) 0.0000(4) -0.0082(3)
N1 0.069(4) 0.052(3) 0.058(4) -0.004(3) 0.005(3) -0.005(3)
C1 0.072(5) 0.054(4) 0.081(5) 0.016(4) 0.003(4) -0.003(3)
C2 0.110(6) 0.055(4) 0.067(5) 0.005(4) 0.008(5) 0.003(4)
N2 0.104(5) 0.053(4) 0.053(3) 0.002(3) 0.005(3) -0.003(3)
C3 0.119(7) 0.079(5) 0.047(4) 0.000(4) -0.017(4) -0.015(5)
C4 0.144(8) 0.065(5) 0.060(5) 0.003(4) -0.028(6) -0.016(5)
N3 0.062(4) 0.057(3) 0.061(4) 0.008(3) -0.010(3) -0.003(3)
C5 0.057(4) 0.059(4) 0.082(5) 0.007(4) -0.008(4) -0.007(3)
C6 0.063(4) 0.052(4) 0.055(4) 0.008(3) -0.004(3) 0.000(3)
C7 0.064(4) 0.049(3) 0.053(4) -0.007(3) -0.006(4) 0.002(3)
C8 0.065(4) 0.047(4) 0.042(4) 0.001(3) -0.003(3) 0.003(3)
C9 0.074(5) 0.045(4) 0.059(4) 0.004(3) -0.010(4) 0.016(3)
C10 0.075(5) 0.059(4) 0.074(5) -0.003(4) 0.010(4) 0.019(4)
C11 0.062(4) 0.064(5) 0.079(5) 0.003(4) 0.003(4) 0.014(4)
C12 0.065(4) 0.047(3) 0.038(4) 0.000(3) -0.010(3) -0.003(3)
C13 0.078(5) 0.047(4) 0.051(4) -0.006(3) -0.008(3) -0.003(3)
C14 0.070(4) 0.060(4) 0.049(4) -0.007(3) -0.004(3) -0.009(3)
C15 0.087(5) 0.058(4) 0.054(4) 0.005(3) 0.002(3) -0.016(4)
C16 0.089(6) 0.045(4) 0.058(4) -0.004(3) -0.002(4) -0.022(4)
C17 0.087(5) 0.041(3) 0.039(4) -0.001(3) -0.004(3) -0.006(3)
C18 0.063(4) 0.064(4) 0.052(4) -0.004(3) -0.005(3) -0.002(3)
N4 0.060(3) 0.054(3) 0.062(3) -0.011(3) 0.003(3) -0.002(3)
C19 0.089(5) 0.046(4) 0.067(4) 0.003(3) -0.007(4) -0.011(4)
C20 0.094(5) 0.049(4) 0.054(4) 0.003(3) -0.005(4) -0.005(4)
N5 0.073(4) 0.044(3) 0.050(3) 0.002(2) -0.003(3) -0.001(3)
C21 0.092(5) 0.051(4) 0.052(4) 0.005(3) -0.020(4) -0.010(4)
C22 0.084(5) 0.071(5) 0.048(4) -0.005(3) -0.013(4) -0.010(4)
N6 0.049(3) 0.045(3) 0.053(3) -0.001(2) -0.001(3) -0.008(2)
C23 0.063(4) 0.051(4) 0.062(5) -0.002(3) -0.012(3) 0.005(3)
C24 0.076(5) 0.041(3) 0.045(3) -0.003(3) -0.007(3) 0.000(3)
C25 0.067(4) 0.046(3) 0.045(3) -0.005(3) -0.007(4) 0.001(3)
C26 0.080(5) 0.048(4) 0.041(4) -0.001(3) -0.013(3) 0.004(3)
C27 0.087(5) 0.051(4) 0.056(4) -0.010(3) -0.011(4) -0.005(4)
C28 0.099(6) 0.069(5) 0.054(4) -0.021(4) 0.008(4) 0.006(4)
C29 0.060(4) 0.063(4) 0.066(5) 0.003(4) -0.005(4) 0.002(4)
C30 0.069(4) 0.049(3) 0.042(4) -0.002(3) -0.009(3) -0.007(3)
C31 0.068(4) 0.040(3) 0.064(4) 0.003(3) -0.014(3) -0.011(3)
C32 0.070(5) 0.060(4) 0.054(4) -0.001(3) -0.007(3) -0.006(4)
C33 0.079(5) 0.063(5) 0.068(5) -0.003(4) -0.001(4) -0.023(4)
C34 0.082(5) 0.053(4) 0.066(5) 0.003(3) -0.007(4) -0.015(4)
C35 0.085(5) 0.055(4) 0.057(4) 0.000(3) -0.015(4) -0.006(4)
C36 0.074(5) 0.066(4) 0.077(5) -0.012(4) -0.017(4) 0.000(4)
O1W 0.092(4) 0.099(4) 0.061(3) 0.006(3) -0.005(3) -0.027(3)
O2W 0.091(4) 0.075(3) 0.052(3) 0.010(3) 0.000(3) -0.022(3)
N7 0.051(5) 0.070(6) 0.096(7) 0.002(6) 0.000 0.000
O3 0.046(3) 0.090(4) 0.166(6) 0.013(4) -0.001(4) -0.006(3)
O4 0.075(5) 0.076(6) 0.217(12) 0.000(7) 0.000 0.000
N8 0.058(5) 0.063(5) 0.069(5) 0.012(5) 0.000 0.000
O5 0.057(3) 0.081(3) 0.107(4) -0.001(3) -0.008(3) -0.008(3)
O6 0.089(6) 0.103(6) 0.131(8) -0.046(6) 0.000 0.000
N9 0.070(4) 0.077(4) 0.073(4) -0.003(4) -0.008(4) -0.002(4)
O7 0.084(4) 0.109(5) 0.137(6) -0.014(5) 0.016(4) -0.040(4)
O8 0.088(4) 0.102(5) 0.165(7) -0.034(5) 0.001(5) -0.002(3)
O9 0.078(4) 0.104(4) 0.135(6) -0.007(4) 0.028(4) 0.012(4)
N10 0.070(4) 0.095(5) 0.060(4) 0.000(4) -0.006(3) -0.013(4)
O10 0.088(4) 0.110(5) 0.083(4) -0.019(3) 0.019(3) 0.009(3)
O11 0.073(4) 0.119(5) 0.145(6) -0.005(4) 0.018(4) -0.026(4)
O12 0.094(4) 0.078(4) 0.147(6) 0.004(4) -0.002(4) -0.004(3)
N12 0.114(10) 0.096(7) 0.072(7) -0.012(6) 0.000 0.000
O15 0.080(4) 0.167(6) 0.111(5) -0.042(5) -0.005(4) -0.014(4)
O16 0.157(9) 0.150(8) 0.075(6) -0.027(6) 0.000 0.000
N11 0.55(7) 0.098(11) 0.056(8) -0.022(8) 0.000 0.000
O13 0.23(2) 0.194(19) 0.30(3) -0.044(19) 0.000 0.000
O14 0.283(15) 0.296(18) 0.40(2) -0.103(16) 0.251(17) -0.063(11)
O17 0.125(7) 0.095(6) 0.090(6) 0.004(5) 0.000 0.000
C37 0.34(3) 0.097(12) 0.142(18) -0.010(12) 0.000 0.000
C38 0.37(4) 0.32(4) 0.070(11) -0.028(17) 0.000 0.000
C39 0.26(2) 0.120(13) 0.062(9) 0.022(9) 0.000 0.000
C40 0.104(9) 0.114(10) 0.081(8) 0.023(8) 0.000 0.000
O18 0.129(15) 0.48(5) 0.71(6) 0.31(5) 0.000 0.000
C41 0.25(5) 0.46(7) 0.59(8) 0.15(7) 0.000 0.000
C42 0.20(4) 0.84(10) 0.95(11) 0.31(9) 0.000 0.000
C43 0.27(4) 0.28(4) 0.50(7) -0.13(5) 0.000 0.000
C44 0.16(2) 0.18(2) 0.51(6) -0.03(3) 0.000 0.000
O19W 0.142(7) 0.216(10) 0.309(17) 0.147(11) 0.015(8) 0.033(7)
O20W 0.308(18) 0.121(8) 0.108(9) -0.014(7) 0.000 0.000

loop_
_atom_type_symbol
_atom_type_description
_atom_type_scat_dispersion_real
_atom_type_scat_dispersion_imag
_atom_type_scat_source
C C 0.0033 0.0016 'International Tables Vol C Tables 4.2.6.8 and 6.1.1.4'
H H 0.0000 0.0000 'International Tables Vol C Tables 4.2.6.8 and 6.1.1.4'
Cu Cu 0.3201 1.2651 'International Tables Vol C Tables 4.2.6.8 and 6.1.1.4'
N N 0.0061 0.0033 'International Tables Vol C Tables 4.2.6.8 and 6.1.1.4'
O O 0.0106 0.0060 'International Tables Vol C Tables 4.2.6.8 and 6.1.1.4'

loop_
_geom_angle_atom_site_label_1
_geom_angle_atom_site_label_2
_geom_angle_atom_site_label_3
_geom_angle
_geom_angle_site_symmetry_1
_geom_angle_site_symmetry_3
_geom_angle_publ_flag
O1W Cu1 N2 176.6(3) . . ?
O1W Cu1 N3 97.0(2) . . ?
N2 Cu1 N3 84.7(2) . . ?
O1W Cu1 N1 93.1(2) . . ?
N2 Cu1 N1 84.3(2) . . ?
N3 Cu1 N1 156.4(2) . . ?
O1W Cu1 O3 90.0(3) . . ?
N2 Cu1 O3 93.0(3) . . ?
N3 Cu1 O3 87.9(2) . . ?
N1 Cu1 O3 113.4(2) . . ?
N5 Cu2 O2W 175.7(2) . . ?
N5 Cu2 N4 85.3(2) . . ?
O2W Cu2 N4 91.2(2) . . ?
N5 Cu2 N6 85.4(2) . . ?
O2W Cu2 N6 96.8(2) . . ?
N4 Cu2 N6 155.8(2) . . ?
N5 Cu2 O5 88.8(2) . . ?
O2W Cu2 O5 94.9(2) . . ?
N4 Cu2 O5 113.9(2) . . ?
N6 Cu2 O5 88.23(19) . . ?
C1 N1 C36 112.7(5) . . ?
C1 N1 Cu1 108.4(4) . . ?
C36 N1 Cu1 122.9(4) . . ?
C1 N1 H1 103.5 . . ?
C36 N1 H1 103.5 . . ?
Cu1 N1 H1 103.5 . . ?
N1 C1 C2 108.8(6) . . ?
N1 C1 H1A 109.9 . . ?
C2 C1 H1A 109.9 . . ?
N1 C1 H1B 109.9 . . ?
C2 C1 H1B 109.9 . . ?
H1A C1 H1B 108.3 . . ?
N2 C2 C1 107.7(6) . . ?
N2 C2 H2A 110.2 . . ?
C1 C2 H2A 110.2 . . ?
N2 C2 H2B 110.2 . . ?
C1 C2 H2B 110.2 . . ?
H2A C2 H2B 108.5 . . ?
C3 N2 C2 117.2(6) . . ?
C3 N2 Cu1 107.3(5) . . ?
C2 N2 Cu1 109.5(5) . . ?
C3 N2 H2 107.5 . . ?
C2 N2 H2 107.5 . . ?
Cu1 N2 H2 107.5 . . ?
N2 C3 C4 107.2(7) . . ?
N2 C3 H3A 110.3 . . ?
C4 C3 H3A 110.3 . . ?
N2 C3 H3B 110.3 . . ?
C4 C3 H3B 110.3 . . ?
H3A C3 H3B 108.5 . . ?
C3 C4 N3 107.8(7) . . ?
C3 C4 H4A 110.2 . . ?
N3 C4 H4A 110.2 . . ?
C3 C4 H4B 110.2 . . ?
N3 C4 H4B 110.2 . . ?
H4A C4 H4B 108.5 . . ?
C5 N3 C4 111.1(6) . . ?
C5 N3 Cu1 117.7(4) . . ?
C4 N3 Cu1 107.0(4) . . ?
C5 N3 H3 106.8 . . ?
C4 N3 H3 106.8 . . ?
Cu1 N3 H3 106.8 . . ?
N3 C5 C6 114.1(6) . . ?
N3 C5 H5A 108.7 . . ?
C6 C5 H5A 108.7 . . ?
N3 C5 H5B 108.7 . . ?
C6 C5 H5B 108.7 . . ?
H5A C5 H5B 107.6 . . ?
C7 C6 C11 118.8(6) . . ?
C7 C6 C5 119.3(6) . . ?
C11 C6 C5 121.8(7) . . ?
C6 C7 C8 122.3(6) . . ?
C6 C7 H7 118.9 . . ?
C8 C7 H7 118.9 . . ?
C7 C8 C9 117.9(6) . . ?
C7 C8 C12 121.4(6) . . ?
C9 C8 C12 120.7(6) . . ?
C10 C9 C8 119.6(7) . . ?
C10 C9 H9 120.2 . . ?
C8 C9 H9 120.2 . . ?
C11 C10 C9 120.9(7) . . ?
C11 C10 H10 119.5 . . ?
C9 C10 H10 119.5 . . ?
C10 C11 C6 120.5(7) . . ?
C10 C11 H11 119.8 . . ?
C6 C11 H11 119.8 . . ?
C17 C12 C13 117.1(6) . . ?
C17 C12 C8 122.6(6) . . ?
C13 C12 C8 120.1(5) . . ?
C14 C13 C12 121.9(6) . . ?
C14 C13 H13 119.0 . . ?
C12 C13 H13 119.0 . . ?
C15 C14 C13 118.6(7) . . ?
C15 C14 C18 123.1(7) . . ?
C13 C14 C18 118.2(6) . . ?
C14 C15 C16 118.8(7) . . ?
C14 C15 H15 120.6 . . ?
C16 C15 H15 120.6 . . ?
C17 C16 C15 122.5(6) . . ?
C17 C16 H16 118.8 . . ?
C15 C16 H16 118.8 . . ?
C16 C17 C12 120.9(6) . . ?
C16 C17 H17 119.6 . . ?
C12 C17 H17 119.6 . . ?
C14 C18 N4 111.6(6) . . ?
C14 C18 H18A 109.3 . . ?
N4 C18 H18A 109.3 . . ?
C14 C18 H18B 109.3 . . ?
N4 C18 H18B 109.3 . . ?
H18A C18 H18B 108.0 . . ?
C18 N4 C19 113.5(5) . . ?
C18 N4 Cu2 124.7(4) . . ?
C19 N4 Cu2 107.1(4) . . ?
C18 N4 H4 102.9 . . ?
C19 N4 H4 102.9 . . ?
Cu2 N4 H4 102.9 . . ?
C20 C19 N4 108.0(5) . . ?
C20 C19 H19A 110.1 . . ?
N4 C19 H19A 110.1 . . ?
C20 C19 H19B 110.1 . . ?
N4 C19 H19B 110.1 . . ?
H19A C19 H19B 108.4 . . ?
N5 C20 C19 107.9(6) . . ?
N5 C20 H20A 110.1 . . ?
C19 C20 H20A 110.1 . . ?
N5 C20 H20B 110.1 . . ?
C19 C20 H20B 110.1 . . ?
H20A C20 H20B 108.4 . . ?
C20 N5 C21 114.3(5) . . ?
C20 N5 Cu2 109.3(4) . . ?
C21 N5 Cu2 108.4(4) . . ?
C20 N5 H5 108.2 . . ?
C21 N5 H5 108.2 . . ?
Cu2 N5 H5 108.2 . . ?
N5 C21 C22 105.0(5) . . ?
N5 C21 H21A 110.8 . . ?
C22 C21 H21A 110.8 . . ?
N5 C21 H21B 110.8 . . ?
C22 C21 H21B 110.8 . . ?
H21A C21 H21B 108.8 . . ?
N6 C22 C21 108.9(6) . . ?
N6 C22 H22A 109.9 . . ?
C21 C22 H22A 109.9 . . ?
N6 C22 H22B 109.9 . . ?
C21 C22 H22B 109.9 . . ?
H22A C22 H22B 108.3 . . ?
C22 N6 C23 111.2(5) . . ?
C22 N6 Cu2 107.0(4) . . ?
C23 N6 Cu2 117.5(4) . . ?
C22 N6 H6 106.8 . . ?
C23 N6 H6 106.8 . . ?
Cu2 N6 H6 106.8 . . ?
N6 C23 C24 113.4(5) . . ?
N6 C23 H23A 108.9 . . ?
C24 C23 H23A 108.9 . . ?
N6 C23 H23B 108.9 . . ?
C24 C23 H23B 108.9 . . ?
H23A C23 H23B 107.7 . . ?
C29 C24 C25 119.0(6) . . ?
C29 C24 C23 120.9(6) . . ?
C25 C24 C23 120.1(6) . . ?
C24 C25 C26 122.8(6) . . ?
C24 C25 H25 118.6 . . ?
C26 C25 H25 118.6 . . ?
C25 C26 C27 116.7(7) . . ?
C25 C26 C30 123.5(6) . . ?
C27 C26 C30 119.8(6) . . ?
C28 C27 C26 120.7(6) . . ?
C28 C27 H27 119.7 . . ?
C26 C27 H27 119.7 . . ?
C27 C28 C29 121.2(7) . . ?
C27 C28 H28 119.4 . . ?
C29 C28 H28 119.4 . . ?
C24 C29 C28 119.5(7) . . ?
C24 C29 H29 120.2 . . ?
C28 C29 H29 120.2 . . ?
C35 C30 C31 117.8(6) . . ?
C35 C30 C26 122.9(6) . . ?
C31 C30 C26 119.3(6) . . ?
C32 C31 C30 120.9(6) . . ?
C32 C31 H31 119.6 . . ?
C30 C31 H31 119.6 . . ?
C33 C32 C31 119.5(7) . . ?
C33 C32 C36 121.4(7) . . ?
C31 C32 C36 119.1(6) . . ?
C34 C33 C32 119.9(7) . . ?
C34 C33 H33 120.0 . . ?
C32 C33 H33 120.0 . . ?
C35 C34 C33 120.1(7) . . ?
C35 C34 H34 120.0 . . ?
C33 C34 H34 120.0 . . ?
C34 C35 C30 121.8(7) . . ?
C34 C35 H35 119.1 . . ?
C30 C35 H35 119.1 . . ?
N1 C36 C32 109.4(6) . . ?
N1 C36 H36A 109.8 . . ?
C32 C36 H36A 109.8 . . ?
N1 C36 H36B 109.8 . . ?
C32 C36 H36B 109.8 . . ?
H36A C36 H36B 108.2 . . ?
Cu1 O1W H1WA 110(5) . . ?
Cu1 O1W H1WB 136(5) . . ?
H1WA O1W H1WB 106(6) . . ?
Cu2 O2W H2WA 124(5) . . ?
Cu2 O2W H2WB 95(3) . . ?
H2WA O2W H2WB 104(2) . . ?
O4 N7 O3 121.0(5) . . ?
O4 N7 O3 121.0(5) . 3_655 ?
O3 N7 O3 117.8(9) . 3_655 ?
N7 O3 Cu1 123.5(5) . . ?
O6 N8 O5 120.6(5) . . ?
O6 N8 O5 120.6(5) . 3_755 ?
O5 N8 O5 118.7(9) . 3_755 ?
N8 O5 Cu2 124.6(5) . . ?
O7 N9 O9 122.8(7) . . ?
O7 N9 O8 120.8(7) . . ?
O9 N9 O8 116.4(7) . . ?
O11 N10 O12 120.2(8) . . ?
O11 N10 O10 120.7(8) . . ?
O12 N10 O10 119.1(7) . . ?
O15 N12 O15 122.5(11) . 3_755 ?
O15 N12 O16 118.7(5) . . ?
O15 N12 O16 118.7(5) 3_755 . ?
O14 N11 O14 111(3) 3_655 . ?
O14 N11 O13 124.1(16) 3_655 . ?
O14 N11 O13 124.1(16) . . ?
C39 O17 C37 119.8(12) . . ?
C38 C37 O17 126(2) . . ?
C38 C37 H37A 106.0 . . ?
O17 C37 H37A 105.9 . . ?
C37 C38 H38A 109.1 . . ?
C37 C38 H38B 109.6 . . ?
H38A C38 H38B 109.5 . . ?
O17 C39 C40 118.8(13) . . ?
O17 C39 H39A 107.6 . . ?
C40 C39 H39A 107.6 . . ?
C39 C40 H40A 109.5 . . ?
C39 C40 H40B 109.5 . . ?
H40A C40 H40B 109.5 . . ?
C43 O18 C41 116(3) . . ?
C42 C41 O18 114(4) . . ?
C42 C41 H41A 109.2 . . ?
O18 C41 H41A 108.2 . . ?
C41 C42 H42A 107.8 . . ?
C41 C42 H42B 110.3 . . ?
H42A C42 H42B 109.5 . . ?
C44 C43 O18 118(3) . . ?
C44 C43 H43A 107.9 . . ?
O18 C43 H43A 107.5 . . ?
C43 C44 H44A 109.1 . . ?
C43 C44 H44B 109.7 . . ?
H44A C44 H44B 109.5 . . ?

loop_
_geom_bond_atom_site_label_1
_geom_bond_atom_site_label_2
_geom_bond_distance
_geom_bond_site_symmetry_2
_geom_bond_publ_flag
Cu1 O1W 2.000(5) . ?
Cu1 N2 2.011(6) . ?
Cu1 N3 2.033(5) . ?
Cu1 N1 2.037(6) . ?
Cu1 O3 2.253(5) . ?
Cu2 N5 1.978(5) . ?
Cu2 O2W 1.980(5) . ?
Cu2 N4 2.007(5) . ?
Cu2 N6 2.024(5) . ?
Cu2 O5 2.310(5) . ?
N1 C1 1.447(9) . ?
N1 C36 1.492(9) . ?
N1 H1 0.9100 . ?
C1 C2 1.521(11) . ?
C1 H1A 0.9700 . ?
C1 H1B 0.9700 . ?
C2 N2 1.477(9) . ?
C2 H2A 0.9700 . ?
C2 H2B 0.9700 . ?
N2 C3 1.467(10) . ?
N2 H2 0.9100 . ?
C3 C4 1.486(11) . ?
C3 H3A 0.9700 . ?
C3 H3B 0.9700 . ?
C4 N3 1.496(10) . ?
C4 H4A 0.9700 . ?
C4 H4B 0.9700 . ?
N3 C5 1.492(9) . ?
N3 H3 0.9100 . ?
C5 C6 1.521(9) . ?
C5 H5A 0.9700 . ?
C5 H5B 0.9700 . ?
C6 C7 1.368(9) . ?
C6 C11 1.379(10) . ?
C7 C8 1.390(9) . ?
C7 H7 0.9300 . ?
C8 C9 1.394(9) . ?
C8 C12 1.478(9) . ?
C9 C10 1.385(10) . ?
C9 H9 0.9300 . ?
C10 C11 1.363(10) . ?
C10 H10 0.9300 . ?
C11 H11 0.9300 . ?
C12 C17 1.393(8) . ?
C12 C13 1.411(9) . ?
C13 C14 1.404(9) . ?
C13 H13 0.9300 . ?
C14 C15 1.378(10) . ?
C14 C18 1.479(10) . ?
C15 C16 1.404(10) . ?
C15 H15 0.9300 . ?
C16 C17 1.342(10) . ?
C16 H16 0.9300 . ?
C17 H17 0.9300 . ?
C18 N4 1.494(8) . ?
C18 H18A 0.9700 . ?
C18 H18B 0.9700 . ?
N4 C19 1.497(9) . ?
N4 H4 0.9100 . ?
C19 C20 1.483(10) . ?
C19 H19A 0.9700 . ?
C19 H19B 0.9700 . ?
C20 N5 1.473(8) . ?
C20 H20A 0.9700 . ?
C20 H20B 0.9700 . ?
N5 C21 1.491(8) . ?
N5 H5 0.9100 . ?
C21 C22 1.515(10) . ?
C21 H21A 0.9700 . ?
C21 H21B 0.9700 . ?
C22 N6 1.477(9) . ?
C22 H22A 0.9700 . ?
C22 H22B 0.9700 . ?
N6 C23 1.484(8) . ?
N6 H6 0.9100 . ?
C23 C24 1.518(9) . ?
C23 H23A 0.9700 . ?
C23 H23B 0.9700 . ?
C24 C29 1.374(9) . ?
C24 C25 1.383(9) . ?
C25 C26 1.383(9) . ?
C25 H25 0.9300 . ?
C26 C27 1.408(9) . ?
C26 C30 1.491(10) . ?
C27 C28 1.362(11) . ?
C27 H27 0.9300 . ?
C28 C29 1.384(10) . ?
C28 H28 0.9300 . ?
C29 H29 0.9300 . ?
C30 C35 1.379(9) . ?
C30 C31 1.395(9) . ?
C31 C32 1.383(9) . ?
C31 H31 0.9300 . ?
C32 C33 1.380(10) . ?
C32 C36 1.540(10) . ?
C33 C34 1.379(11) . ?
C33 H33 0.9300 . ?
C34 C35 1.363(10) . ?
C34 H34 0.9300 . ?
C35 H35 0.9300 . ?
C36 H36A 0.9700 . ?
C36 H36B 0.9700 . ?
O1W H1WA 0.90(5) . ?
O1W H1WB 0.90(6) . ?
O2W H2WA 0.91(5) . ?
O2W H2WB 0.90(4) . ?
N7 O4 1.184(11) . ?
N7 O3 1.232(7) . ?
N7 O3 1.232(7) 3_655 ?
N8 O6 1.227(12) . ?
N8 O5 1.251(6) . ?
N8 O5 1.251(6) 3_755 ?
N9 O7 1.198(8) . ?
N9 O9 1.200(8) . ?
N9 O8 1.261(8) . ?
N10 O11 1.212(8) . ?
N10 O12 1.229(8) . ?
N10 O10 1.239(8) . ?
N12 O15 1.253(8) . ?
N12 O15 1.253(8) 3_755 ?
N12 O16 1.258(13) . ?
N11 O14 1.053(13) 3_655 ?
N11 O14 1.053(13) . ?
N11 O13 1.07(3) . ?
O14 O14 1.73(3) 3_655 ?
O17 C39 1.332(15) . ?
O17 C37 1.488(18) . ?
C37 C38 1.28(3) . ?
C37 H37A 0.9700 . ?
C38 H38A 0.9600 . ?
C38 H38B 0.9600 . ?
C39 C40 1.342(18) . ?
C39 H39A 0.9700 . ?
C40 H40A 0.9600 . ?
C40 H40B 0.9600 . ?
O18 C43 1.34(5) . ?
O18 C41 1.52(3) . ?
C41 C42 1.29(8) . ?
C41 H41A 0.9700 . ?
C42 H42A 0.9600 . ?
C42 H42B 0.9600 . ?
C43 C44 1.32(2) . ?
C43 H43A 0.9700 . ?
C44 H44A 0.9600 . ?
C44 H44B 0.9600 . ?

loop_
_geom_torsion_atom_site_label_1
_geom_torsion_atom_site_label_2
_geom_torsion_atom_site_label_3
_geom_torsion_atom_site_label_4
_geom_torsion
_geom_torsion_site_symmetry_1
_geom_torsion_site_symmetry_2
_geom_torsion_site_symmetry_3
_geom_torsion_site_symmetry_4
_geom_torsion_publ_flag
O1W Cu1 N1 C1 -166.2(5) . . . . ?
N2 Cu1 N1 C1 15.9(5) . . . . ?
N3 Cu1 N1 C1 78.5(7) . . . . ?
O3 Cu1 N1 C1 -74.8(5) . . . . ?
O1W Cu1 N1 C36 -31.8(5) . . . . ?
N2 Cu1 N1 C36 150.3(5) . . . . ?
N3 Cu1 N1 C36 -147.1(6) . . . . ?
O3 Cu1 N1 C36 59.6(6) . . . . ?
C36 N1 C1 C2 -179.6(6) . . . . ?
Cu1 N1 C1 C2 -40.2(7) . . . . ?
N1 C1 C2 N2 51.2(8) . . . . ?
C1 C2 N2 C3 -159.1(7) . . . . ?
C1 C2 N2 Cu1 -36.6(7) . . . . ?
N3 Cu1 N2 C3 -18.8(5) . . . . ?
N1 Cu1 N2 C3 140.3(5) . . . . ?
O3 Cu1 N2 C3 -106.4(5) . . . . ?
N3 Cu1 N2 C2 -147.0(5) . . . . ?
N1 Cu1 N2 C2 12.1(5) . . . . ?
O3 Cu1 N2 C2 125.4(5) . . . . ?
C2 N2 C3 C4 168.9(7) . . . . ?
Cu1 N2 C3 C4 45.3(8) . . . . ?
N2 C3 C4 N3 -56.2(10) . . . . ?
C3 C4 N3 C5 168.4(7) . . . . ?
C3 C4 N3 Cu1 38.7(9) . . . . ?
O1W Cu1 N3 C5 46.2(5) . . . . ?
N2 Cu1 N3 C5 -136.8(5) . . . . ?
N1 Cu1 N3 C5 160.7(5) . . . . ?
O3 Cu1 N3 C5 -43.6(5) . . . . ?
O1W Cu1 N3 C4 172.0(5) . . . . ?
N2 Cu1 N3 C4 -11.0(6) . . . . ?
N1 Cu1 N3 C4 -73.5(8) . . . . ?
O3 Cu1 N3 C4 82.2(6) . . . . ?
C4 N3 C5 C6 63.0(8) . . . . ?
Cu1 N3 C5 C6 -173.2(5) . . . . ?
N3 C5 C6 C7 80.6(8) . . . . ?
N3 C5 C6 C11 -101.6(8) . . . . ?
C11 C6 C7 C8 -0.4(10) . . . . ?
C5 C6 C7 C8 177.5(6) . . . . ?
C6 C7 C8 C9 0.5(9) . . . . ?
C6 C7 C8 C12 177.8(6) . . . . ?
C7 C8 C9 C10 -0.3(9) . . . . ?
C12 C8 C9 C10 -177.6(6) . . . . ?
C8 C9 C10 C11 0.0(10) . . . . ?
C9 C10 C11 C6 0.2(11) . . . . ?
C7 C6 C11 C10 0.0(10) . . . . ?
C5 C6 C11 C10 -177.8(7) . . . . ?
C7 C8 C12 C17 150.5(6) . . . . ?
C9 C8 C12 C17 -32.3(9) . . . . ?
C7 C8 C12 C13 -33.0(9) . . . . ?
C9 C8 C12 C13 144.2(6) . . . . ?
C17 C12 C13 C14 -2.5(9) . . . . ?
C8 C12 C13 C14 -179.1(6) . . . . ?
C12 C13 C14 C15 4.3(10) . . . . ?
C12 C13 C14 C18 -174.0(6) . . . . ?
C13 C14 C15 C16 -2.4(10) . . . . ?
C18 C14 C15 C16 175.8(6) . . . . ?
C14 C15 C16 C17 -1.2(11) . . . . ?
C15 C16 C17 C12 3.1(11) . . . . ?
C13 C12 C17 C16 -1.2(9) . . . . ?
C8 C12 C17 C16 175.3(6) . . . . ?
C15 C14 C18 N4 -105.2(7) . . . . ?
C13 C14 C18 N4 73.0(8) . . . . ?
C14 C18 N4 C19 83.0(7) . . . . ?
C14 C18 N4 Cu2 -143.3(5) . . . . ?
N5 Cu2 N4 C18 -151.3(5) . . . . ?
O2W Cu2 N4 C18 31.2(5) . . . . ?
N6 Cu2 N4 C18 140.8(6) . . . . ?
O5 Cu2 N4 C18 -64.8(5) . . . . ?
N5 Cu2 N4 C19 -15.3(4) . . . . ?
O2W Cu2 N4 C19 167.2(4) . . . . ?
N6 Cu2 N4 C19 -83.1(7) . . . . ?
O5 Cu2 N4 C19 71.3(5) . . . . ?
C18 N4 C19 C20 -178.1(6) . . . . ?
Cu2 N4 C19 C20 40.3(7) . . . . ?
N4 C19 C20 N5 -52.2(8) . . . . ?
C19 C20 N5 C21 160.2(6) . . . . ?
C19 C20 N5 Cu2 38.5(7) . . . . ?
N4 Cu2 N5 C20 -12.7(5) . . . . ?
N6 Cu2 N5 C20 144.9(5) . . . . ?
O5 Cu2 N5 C20 -126.8(5) . . . . ?
N4 Cu2 N5 C21 -137.8(4) . . . . ?
N6 Cu2 N5 C21 19.8(4) . . . . ?
O5 Cu2 N5 C21 108.1(4) . . . . ?
C20 N5 C21 C22 -166.7(6) . . . . ?
Cu2 N5 C21 C22 -44.5(6) . . . . ?
N5 C21 C22 N6 54.8(8) . . . . ?
C21 C22 N6 C23 -167.7(6) . . . . ?
C21 C22 N6 Cu2 -38.1(7) . . . . ?
N5 Cu2 N6 C22 10.2(4) . . . . ?
O2W Cu2 N6 C22 -173.5(4) . . . . ?
N4 Cu2 N6 C22 78.0(7) . . . . ?
O5 Cu2 N6 C22 -78.7(4) . . . . ?
N5 Cu2 N6 C23 136.2(5) . . . . ?
O2W Cu2 N6 C23 -47.5(5) . . . . ?
N4 Cu2 N6 C23 -156.0(5) . . . . ?
O5 Cu2 N6 C23 47.3(5) . . . . ?
C22 N6 C23 C24 -64.3(7) . . . . ?
Cu2 N6 C23 C24 171.8(5) . . . . ?
N6 C23 C24 C29 100.5(7) . . . . ?
N6 C23 C24 C25 -80.0(8) . . . . ?
C29 C24 C25 C26 1.7(9) . . . . ?
C23 C24 C25 C26 -177.8(6) . . . . ?
C24 C25 C26 C27 -1.1(9) . . . . ?
C24 C25 C26 C30 179.3(6) . . . . ?
C25 C26 C27 C28 -0.4(10) . . . . ?
C30 C26 C27 C28 179.2(6) . . . . ?
C26 C27 C28 C29 1.2(12) . . . . ?
C25 C24 C29 C28 -0.9(10) . . . . ?
C23 C24 C29 C28 178.6(7) . . . . ?
C27 C28 C29 C24 -0.5(12) . . . . ?
C25 C26 C30 C35 -149.8(7) . . . . ?
C27 C26 C30 C35 30.6(9) . . . . ?
C25 C26 C30 C31 30.7(9) . . . . ?
C27 C26 C30 C31 -148.9(7) . . . . ?
C35 C30 C31 C32 -1.7(9) . . . . ?
C26 C30 C31 C32 177.8(6) . . . . ?
C30 C31 C32 C33 0.0(10) . . . . ?
C30 C31 C32 C36 179.7(6) . . . . ?
C31 C32 C33 C34 1.7(11) . . . . ?
C36 C32 C33 C34 -178.1(7) . . . . ?
C32 C33 C34 C35 -1.6(11) . . . . ?
C33 C34 C35 C30 -0.1(11) . . . . ?
C31 C30 C35 C34 1.8(10) . . . . ?
C26 C30 C35 C34 -177.7(6) . . . . ?
C1 N1 C36 C32 -88.7(7) . . . . ?
Cu1 N1 C36 C32 138.6(5) . . . . ?
C33 C32 C36 N1 110.4(7) . . . . ?
C31 C32 C36 N1 -69.4(8) . . . . ?
O4 N7 O3 Cu1 -1.0(17) . . . . ?
O3 N7 O3 Cu1 -176.6(5) 3_655 . . . ?
O1W Cu1 O3 N7 98.1(8) . . . . ?
N2 Cu1 O3 N7 -80.3(8) . . . . ?
N3 Cu1 O3 N7 -164.9(8) . . . . ?
N1 Cu1 O3 N7 4.7(9) . . . . ?
O6 N8 O5 Cu2 7.8(13) . . . . ?
O5 N8 O5 Cu2 -173.7(4) 3_755 . . . ?
N5 Cu2 O5 N8 98.5(7) . . . . ?
O2W Cu2 O5 N8 -79.3(7) . . . . ?
N4 Cu2 O5 N8 14.2(7) . . . . ?
N6 Cu2 O5 N8 -176.0(7) . . . . ?
O13 N11 O14 O14 170(5) . . . 3_655 ?
C39 O17 C37 C38 180 . . . . ?
C37 O17 C39 C40 180 . . . . ?
C43 O18 C41 C42 180 . . . . ?
C41 O18 C43 C44 180 . . . . ?
